data_1570311
loop_
_publ_author_name
'Yamane, H.'
'Shibata, M.'
'Shimane, Y.'
'Junke, T.'
'Seino, Y.'
'Adams, S.'
'Minami, K.'
'Hayashi, A'
'Tatsumisago, M.'

_publ_section_title
;
 Crystal structure of a superionic conductor, Li7P3S11
;
_journal_issue 15-18
_journal_name_full 'Solid State Ionics'
_journal_page_first 1163
_journal_page_last 1167
_journal_paper_doi 10.1016/j.ssi.2007.05.020
_journal_volume 178
_journal_year 2007
_chemical_formula_structural 'Li7 (P S4) (P2 S7)'
_chemical_formula_sum 'Li7 P3 S11'
_chemical_name_common 'Heptalithium tetrasulfidophosphate(V) heptasulfidodiphosphate(V)'
_space_group_IT_number 2
_space_group_name_Hall '-P 1'
_space_group_name_H-M_alt 'P -1'
_cell_angle_alpha 102.845(3)
_cell_angle_beta 113.2024(18)
_cell_angle_gamma 74.467(3)
_cell_formula_units_Z 2
_cell_length_a 12.5009(4)
_cell_length_b 6.03160(17)
_cell_length_c 12.5303(4)
_cell_volume 829.35(5)
_cod_data_source_file Li7P3S11.cif
_cod_data_source_block global
_cod_original_cell_volume 829.347641
_cod_database_code 1570311

loop_
_space_group_symop_operation_xyz
'x, y, z'
'-x, -y, -z'

loop_
_atom_site_label
_atom_site_occupancy
_atom_site_fract_x
_atom_site_fract_y
_atom_site_fract_z
_atom_site_adp_type
_atom_site_B_iso_or_equiv
_atom_site_type_symbol
P1 1.0 0.7938(5) 0.0334(9) 0.4654(5) Biso 1.46(6) P
P2 1.0 0.4929(4) 0.0380(8) 0.2966(4) Biso 1.46(6) P
P3 1.0 0.8400(6) 0.2698(10) 0.0585(6) Biso 1.46(6) P
S1 1.0 0.8606(6) 0.2363(9) 0.6195(5) Biso 1.46(6) S
S2 1.0 0.8235(6) 0.1052(12) 0.3342(5) Biso 1.46(6) S
S3 1.0 0.8400(5) -0.3171(8) 0.4680(5) Biso 1.46(6) S
S4 1.0 0.6176(4) 0.1597(10) 0.4529(5) Biso 1.46(6) S
S5 1.0 0.3306(5) 0.2267(10) 0.2884(6) Biso 1.46(6) S
S6 1.0 0.5086(6) 0.0795(12) 0.1507(5) Biso 1.46(6) S
S7 1.0 0.5094(6) -0.2999(9) 0.3074(5) Biso 1.46(6) S
S8 1.0 0.8406(6) 0.3302(11) -0.0967(5) Biso 1.46(6) S
S9 1.0 0.8279(6) -0.0734(13) 0.0462(6) Biso 1.46(6) S
S10 1.0 0.6781(5) 0.4874(11) 0.0640(6) Biso 1.46(6) S
S11 1.0 0.9772(6) 0.3509(13) 0.1876(5) Biso 1.46(6) S
Li1 1.0 0.669(2) 0.1322(19) 0.092(3) Biso 1.46(6) Li
Li2 1.0 0.6381(7) 0.402(4) 0.8657(14) Biso 1.46(6) Li
Li3 1.0 0.216(3) 0.530(7) 0.740(3) Biso 1.46(6) Li
Li4 1.0 -0.0580(10) 0.786(7) 0.270(3) Biso 1.46(6) Li
Li5 1.0 0.359(16) 0.5909(17) 0.3368(18) Biso 1.46(6) Li
Li6 1.0 0.637(3) 0.734(7) 0.498(3) Biso 1.46(6) Li
Li7 1.0 0.139(2) 0.294(6) 0.134(3) Biso 1.46(6) Li
